data_7249157
loop_
_publ_author_name
'Mahdavi, Seyedehmahbobeh'
'Bockfeld, Dirk'
'Esarev, Igor V.'
'Lippmann, Petra'
'Frank, Ren\'e'
'Br\"onstrup, Mark'
'Ott, Ingo'
'Tamm, Matthias'

_publ_section_title
;
 Gold(I) and Gold(III) Carbene Complexes from the Marine Betaine
 Norzooanemonin: Inhibition of Thioredoxin Reductase, Anti-proliferative
 and Antimicrobial Activity
;
_journal_name_full 'RSC Medicinal Chemistry'
_journal_paper_doi 10.1039/D4MD00358F
_journal_year 2024
_chemical_formula_moiety 'C6 H8 Au Cl3 N2 O2'
_chemical_formula_sum 'C6 H8 Au Cl3 N2 O2'
_chemical_formula_weight 443.46
_space_group_crystal_system triclinic
_space_group_IT_number 2
_space_group_name_Hall '-P 1'
_space_group_name_H-M_alt 'P -1'
_atom_sites_solution_hydrogens mixed
_atom_sites_solution_primary iterative
_atom_sites_solution_secondary difmap
_audit_creation_method SHELXL-2018/3
_audit_update_record
;
2024-05-14 deposited with the CCDC.	2024-07-30 downloaded from the CCDC.
;
_cell_angle_alpha 66.2328(18)
_cell_angle_beta 83.8452(16)
_cell_angle_gamma 62.158(2)
_cell_formula_units_Z 4
_cell_length_a 10.7651(2)
_cell_length_b 10.9548(2)
_cell_length_c 11.9269(2)
_cell_measurement_reflns_used 73807
_cell_measurement_temperature 100(2)
_cell_measurement_theta_max 44.9620
_cell_measurement_theta_min 2.2890
_cell_volume 1132.52(5)
_computing_cell_refinement 'CrysAlisPro 1.171.42.64a (Rigaku OD, 2022)'
_computing_data_collection 'CrysAlisPro 1.171.42.64a (Rigaku OD, 2022)'
_computing_data_reduction 'CrysAlisPro 1.171.42.64a (Rigaku OD, 2022)'
_computing_publication_material 'OLEX2 v1.3 (O. V. Dolomanov et al., J. Appl. Cryst., 2009, 42, 339-341)'
_computing_structure_refinement 'SHELXL-2018/3 (G. M. Sheldrick, Acta Cryst., 2015, C71, 3-8)'
_computing_structure_solution 'SHELXT 2018/2 (G. M. Sheldrick, Acta Cryst., 2015, A71, 3-8)'
_diffrn_ambient_environment N~2~
_diffrn_ambient_temperature 100(2)
_diffrn_detector 'Hybrid Pixel Array Detector'
_diffrn_detector_area_resol_mean 10.0000
_diffrn_detector_type HyPix
_diffrn_measured_fraction_theta_full 1.000
_diffrn_measured_fraction_theta_max 0.996
_diffrn_measurement_device 'four-circle diffractometer'
_diffrn_measurement_device_type 'XtaLAB Synergy, Single source at offset/far, HyPix'
_diffrn_measurement_method '\w scans'
_diffrn_radiation_monochromator mirror
_diffrn_radiation_probe x-ray
_diffrn_radiation_type 'Mo K\a'
_diffrn_radiation_wavelength 0.71073
_diffrn_reflns_av_unetI/netI 0.0228
_diffrn_reflns_Laue_measured_fraction_full 1.000
_diffrn_reflns_Laue_measured_fraction_max 0.996
_diffrn_reflns_limit_h_max 21
_diffrn_reflns_limit_h_min -21
_diffrn_reflns_limit_k_max 21
_diffrn_reflns_limit_k_min -21
_diffrn_reflns_limit_l_max 23
_diffrn_reflns_limit_l_min -23
_diffrn_reflns_number 41473
_diffrn_reflns_point_group_measured_fraction_full 1.000
_diffrn_reflns_point_group_measured_fraction_max 0.996
_diffrn_reflns_theta_full 25.242
_diffrn_reflns_theta_max 45.023
_diffrn_reflns_theta_min 2.150
_diffrn_source 'micro-focus sealed X-ray tube'
_diffrn_source_type 'PhotonJet (Mo) X-ray Source'
_exptl_absorpt_coefficient_mu 13.673
_exptl_absorpt_correction_T_max 0.724
_exptl_absorpt_correction_T_min 0.113
_exptl_absorpt_correction_type gaussian
_exptl_absorpt_process_details
;
CrysAlisPro 1.171.42.64a (Rigaku Oxford Diffraction, 2022)
Numerical absorption correction based on gaussian integration over
a multifaceted crystal model
Empirical absorption correction using spherical harmonics,
implemented in SCALE3 ABSPACK scaling algorithm.
;
_exptl_crystal_colour colourless
_exptl_crystal_density_diffrn 2.601
_exptl_crystal_description irregular
_exptl_crystal_F_000 816
_exptl_crystal_size_max 0.240
_exptl_crystal_size_mid 0.150
_exptl_crystal_size_min 0.080
_refine_diff_density_max 2.950
_refine_diff_density_min -1.297
_refine_diff_density_rms 0.175
_refine_ls_extinction_method none
_refine_ls_goodness_of_fit_ref 1.078
_refine_ls_hydrogen_treatment mixed
_refine_ls_matrix_type full
_refine_ls_number_parameters 266
_refine_ls_number_reflns 41473
_refine_ls_number_restraints 0
_refine_ls_restrained_S_all 1.078
_refine_ls_R_factor_all 0.0395
_refine_ls_R_factor_gt 0.0267
_refine_ls_shift/su_max 0.001
_refine_ls_shift/su_mean 0.000
_refine_ls_structure_factor_coef Fsqd
_refine_ls_weighting_details 'w=1/[\s^2^(Fo^2^)+(0.0336P)^2^+0.5441P] where P=(Fo^2^+2Fc^2^)/3'
_refine_ls_weighting_scheme calc
_refine_ls_wR_factor_gt 0.0652
_refine_ls_wR_factor_ref 0.0688
_reflns_Friedel_coverage 0.000
_reflns_number_gt 33178
_reflns_number_total 41473
_reflns_threshold_expression 'I > 2\s(I)'
_cod_data_source_file d4md00358f2.cif
_cod_data_source_block sm34db
_cod_original_cell_volume 1132.52(4)
_cod_database_code 7249157
_shelx_shelxl_version_number 2018/3
_shelx_space_group_comment
;
The symmetry employed for this shelxl refinement is uniquely defined
by the following loop, which should always be used as a source of
symmetry information in preference to the above space-group names.
They are only intended as comments.
;
_shelx_estimated_absorpt_t_min 0.138
_shelx_estimated_absorpt_t_max 0.408
_oxdiff_exptl_absorpt_empirical_full_min 0.755
_oxdiff_exptl_absorpt_empirical_full_max 1.654
_oxdiff_exptl_absorpt_empirical_details
;
Empirical correction (ABSPACK) includes:
- Absorption correction using spherical harmonics
- Frame scaling
- Detector area scaling
;

loop_
_space_group_symop_operation_xyz
'x, y, z'
'-x, -y, -z'

loop_
_atom_site_label
_atom_site_type_symbol
_atom_site_fract_x
_atom_site_fract_y
_atom_site_fract_z
_atom_site_U_iso_or_equiv
_atom_site_adp_type
_atom_site_occupancy
_atom_site_site_symmetry_order
_atom_site_calc_flag
_atom_site_refinement_flags_posn
_atom_site_refinement_flags_adp
_atom_site_refinement_flags_occupancy
_atom_site_disorder_assembly
_atom_site_disorder_group
Au1 Au 1.02305(2) 0.44925(2) 0.32115(2) 0.01474(2) Uani 1 1 d . . . . .
Cl1 Cl 1.24631(6) 0.28200(7) 0.42585(6) 0.02345(10) Uani 1 1 d . . . . .
Cl2 Cl 1.00135(7) 0.26831(6) 0.28730(6) 0.02290(10) Uani 1 1 d . . . . .
Cl3 Cl 1.02722(7) 0.64620(7) 0.34005(7) 0.02625(11) Uani 1 1 d . . . . .
O1 O 0.40452(17) 0.7310(2) 0.32915(16) 0.0200(3) Uani 1 1 d . . . . .
O2 O 0.35969(18) 0.8745(2) 0.12541(16) 0.0203(3) Uani 1 1 d . . . . .
N1 N 0.70717(18) 0.6045(2) 0.29102(17) 0.0151(3) Uani 1 1 d . . . . .
N2 N 0.79115(19) 0.6978(2) 0.12291(18) 0.0175(3) Uani 1 1 d . . . . .
C1 C 0.8267(2) 0.5927(2) 0.23962(19) 0.0153(3) Uani 1 1 d . . . . .
C2 C 0.5936(2) 0.7199(2) 0.20490(19) 0.0153(3) Uani 1 1 d . . . . .
C3 C 0.6475(2) 0.7772(2) 0.0993(2) 0.0178(3) Uani 1 1 d . . . . .
H3 H 0.595222 0.856869 0.024053 0.021 Uiso 1 1 calc R U . . .
C4 C 0.7000(3) 0.5059(3) 0.4163(2) 0.0214(4) Uani 1 1 d . . . . .
H4A H 0.669915 0.562093 0.468959 0.032 Uiso 1 1 calc R U . . .
H4B H 0.793376 0.419004 0.449352 0.032 Uiso 1 1 calc R U . . .
H4C H 0.631968 0.470749 0.414181 0.032 Uiso 1 1 calc R U . . .
C5 C 0.8909(3) 0.7244(3) 0.0343(2) 0.0249(4) Uani 1 1 d . . . . .
H5A H 0.927131 0.782158 0.052603 0.037 Uiso 1 1 calc R U . . .
H5B H 0.842536 0.781304 -0.049301 0.037 Uiso 1 1 calc R U . . .
H5C H 0.969591 0.627549 0.040346 0.037 Uiso 1 1 calc R U . . .
C6 C 0.4449(2) 0.7733(2) 0.22748(19) 0.0157(3) Uani 1 1 d . . . . .
Au1A Au 0.47588(2) 0.28917(2) 0.18480(2) 0.01499(2) Uani 1 1 d . . . . .
Cl1A Cl 0.25068(6) 0.43765(7) 0.08255(6) 0.02450(10) Uani 1 1 d . . . . .
Cl2A Cl 0.47507(7) 0.07075(7) 0.21131(6) 0.02450(10) Uani 1 1 d . . . . .
Cl3A Cl 0.49723(8) 0.49189(7) 0.17080(7) 0.03086(14) Uani 1 1 d . . . . .
O1A O 1.09166(17) -0.0286(2) 0.16821(15) 0.0197(3) Uani 1 1 d . . . . .
O2A O 1.14029(17) -0.1352(2) 0.37472(15) 0.0189(3) Uani 1 1 d . . . . .
N1A N 0.79096(19) 0.1179(2) 0.20799(17) 0.0158(3) Uani 1 1 d . . . . .
N2A N 0.71214(19) 0.0908(2) 0.38747(17) 0.0162(3) Uani 1 1 d . . . . .
C1A C 0.6735(2) 0.1590(2) 0.26554(19) 0.0158(3) Uani 1 1 d . . . . .
C2A C 0.9064(2) 0.0201(2) 0.29695(19) 0.0151(3) Uani 1 1 d . . . . .
C3A C 0.8554(2) 0.0041(2) 0.40882(19) 0.0164(3) Uani 1 1 d . . . . .
H3A H 0.909313 -0.056084 0.486919 0.020 Uiso 1 1 calc R U . . .
C4A C 0.7937(3) 0.1724(3) 0.0740(2) 0.0265(5) Uani 1 1 d . . . . .
H4AA H 0.830980 0.245023 0.046162 0.040 Uiso 1 1 calc R U . . .
H4AB H 0.697743 0.221451 0.034490 0.040 Uiso 1 1 calc R U . . .
H4AC H 0.854318 0.087185 0.051832 0.040 Uiso 1 1 calc R U . . .
C5A C 0.6145(2) 0.1086(3) 0.4820(2) 0.0219(4) Uani 1 1 d . . . . .
H5AA H 0.582619 0.207673 0.483429 0.033 Uiso 1 1 calc R U . . .
H5AB H 0.662731 0.029547 0.562676 0.033 Uiso 1 1 calc R U . . .
H5AC H 0.532843 0.100647 0.463280 0.033 Uiso 1 1 calc R U . . .
C6A C 1.0545(2) -0.0492(2) 0.2718(2) 0.0156(3) Uani 1 1 d . . . . .
H2A H 1.217(5) -0.174(5) 0.357(4) 0.032(11) Uiso 1 1 d . . . . .
H2 H 0.274(5) 0.903(5) 0.145(4) 0.036(11) Uiso 1 1 d . . . . .

loop_
_atom_site_aniso_label
_atom_site_aniso_U_11
_atom_site_aniso_U_22
_atom_site_aniso_U_33
_atom_site_aniso_U_23
_atom_site_aniso_U_13
_atom_site_aniso_U_12
Au1 0.01042(3) 0.01392(3) 0.01742(3) -0.00548(2) -0.00005(2) -0.00418(2)
Cl1 0.01265(19) 0.0236(2) 0.0261(2) -0.00794(19) -0.00273(16) -0.00304(17)
Cl2 0.0261(3) 0.01577(19) 0.0248(2) -0.00699(17) -0.00418(19) -0.00784(18)
Cl3 0.0264(3) 0.0201(2) 0.0341(3) -0.0106(2) -0.0044(2) -0.0110(2)
O1 0.0131(6) 0.0226(7) 0.0186(6) -0.0080(6) 0.0019(5) -0.0043(5)
O2 0.0117(6) 0.0223(7) 0.0186(6) -0.0050(5) 0.0006(5) -0.0040(5)
N1 0.0107(6) 0.0154(6) 0.0162(6) -0.0046(5) 0.0001(5) -0.0050(5)
N2 0.0123(6) 0.0164(7) 0.0182(7) -0.0043(6) 0.0019(5) -0.0048(5)
C1 0.0113(7) 0.0148(7) 0.0167(7) -0.0050(6) -0.0002(5) -0.0046(6)
C2 0.0102(6) 0.0158(7) 0.0172(7) -0.0065(6) 0.0003(5) -0.0039(6)
C3 0.0132(7) 0.0169(8) 0.0173(7) -0.0042(6) 0.0013(6) -0.0046(6)
C4 0.0174(8) 0.0229(9) 0.0163(8) -0.0021(7) -0.0007(6) -0.0078(7)
C5 0.0153(8) 0.0258(10) 0.0230(10) -0.0025(8) 0.0034(7) -0.0079(8)
C6 0.0117(7) 0.0166(7) 0.0166(7) -0.0070(6) 0.0012(5) -0.0045(6)
Au1A 0.01046(3) 0.01536(3) 0.01673(3) -0.00669(2) -0.00006(2) -0.00367(2)
Cl1A 0.01294(19) 0.0268(2) 0.0256(2) -0.0087(2) -0.00282(17) -0.00360(18)
Cl2A 0.0290(3) 0.0212(2) 0.0242(2) -0.00524(19) -0.0034(2) -0.0144(2)
Cl3A 0.0313(3) 0.0174(2) 0.0412(4) -0.0108(2) -0.0122(3) -0.0070(2)
O1A 0.0121(6) 0.0223(7) 0.0166(6) -0.0049(5) 0.0013(5) -0.0043(5)
O2A 0.0113(6) 0.0199(6) 0.0174(6) -0.0046(5) -0.0005(5) -0.0032(5)
N1A 0.0120(6) 0.0163(6) 0.0154(6) -0.0050(5) 0.0007(5) -0.0048(5)
N2A 0.0118(6) 0.0186(7) 0.0157(6) -0.0066(5) 0.0013(5) -0.0055(5)
C1A 0.0124(7) 0.0163(7) 0.0168(7) -0.0061(6) 0.0006(5) -0.0054(6)
C2A 0.0122(7) 0.0145(7) 0.0156(7) -0.0043(6) 0.0004(5) -0.0051(6)
C3A 0.0120(7) 0.0174(7) 0.0163(7) -0.0049(6) 0.0005(5) -0.0055(6)
C4A 0.0180(9) 0.0331(12) 0.0147(8) -0.0057(8) 0.0014(7) -0.0046(9)
C5A 0.0134(8) 0.0289(10) 0.0183(8) -0.0093(8) 0.0029(6) -0.0063(7)
C6A 0.0110(6) 0.0142(7) 0.0186(7) -0.0053(6) 0.0014(5) -0.0045(6)

loop_
_atom_type_symbol
_atom_type_description
_atom_type_scat_dispersion_real
_atom_type_scat_dispersion_imag
_atom_type_scat_source
C C 0.0033 0.0016 'International Tables Vol C Tables 4.2.6.8 and 6.1.1.4'
H H 0.0000 0.0000 'International Tables Vol C Tables 4.2.6.8 and 6.1.1.4'
Au Au -2.0133 8.8022 'International Tables Vol C Tables 4.2.6.8 and 6.1.1.4'
Cl Cl 0.1484 0.1585 'International Tables Vol C Tables 4.2.6.8 and 6.1.1.4'
N N 0.0061 0.0033 'International Tables Vol C Tables 4.2.6.8 and 6.1.1.4'
O O 0.0106 0.0060 'International Tables Vol C Tables 4.2.6.8 and 6.1.1.4'

loop_
_exptl_crystal_face_index_h
_exptl_crystal_face_index_k
_exptl_crystal_face_index_l
_exptl_crystal_face_perp_dist
-13 -14 -4 0.0959
5 3 16 0.0726
-1 0 -15 0.0665
-12 -14 -9 0.0977
-9 -3 11 0.0541
-6 1 14 0.0509
7 0 -14 0.0472
-6 -15 -10 0.1055
-12 0 8 0.0374
13 1 -7 0.0414
12 0 -8 0.0404
9 -7 -1 0.0798
-9 7 1 0.0950
14 2 1 0.0548
-13 -1 -5 0.0548
14 5 6 0.0633
13 1 5 0.0637
-1 -7 10 0.0861
-7 -1 -13 0.0660
-10 0 11 0.0357
9 -1 -12 0.0364
13 14 4 0.0874

loop_
_geom_angle_atom_site_label_1
_geom_angle_atom_site_label_2
_geom_angle_atom_site_label_3
_geom_angle
_geom_angle_site_symmetry_1
_geom_angle_site_symmetry_3
_geom_angle_publ_flag
C1 Au1 Cl3 87.23(6) . . ?
C1 Au1 Cl2 87.56(6) . . ?
Cl3 Au1 Cl2 174.44(2) . . ?
C1 Au1 Cl1 176.95(6) . . ?
Cl3 Au1 Cl1 92.14(2) . . ?
Cl2 Au1 Cl1 93.17(2) . . ?
C1 N1 C2 108.65(17) . . ?
C1 N1 C4 124.76(17) . . ?
C2 N1 C4 126.54(18) . . ?
C1 N2 C3 109.70(18) . . ?
C1 N2 C5 125.51(19) . . ?
C3 N2 C5 124.79(19) . . ?
N1 C1 N2 107.70(17) . . ?
N1 C1 Au1 126.48(15) . . ?
N2 C1 Au1 125.80(15) . . ?
C3 C2 N1 107.26(17) . . ?
C3 C2 C6 127.23(19) . . ?
N1 C2 C6 125.44(18) . . ?
C2 C3 N2 106.70(18) . . ?
O1 C6 O2 124.25(19) . . ?
O1 C6 C2 123.75(19) . . ?
O2 C6 C2 111.99(18) . . ?
C1A Au1A Cl3A 88.00(6) . . ?
C1A Au1A Cl2A 86.40(6) . . ?
Cl3A Au1A Cl2A 174.30(2) . . ?
C1A Au1A Cl1A 177.14(6) . . ?
Cl3A Au1A Cl1A 92.92(2) . . ?
Cl2A Au1A Cl1A 92.72(2) . . ?
C1A N1A C2A 108.31(18) . . ?
C1A N1A C4A 124.61(19) . . ?
C2A N1A C4A 127.06(18) . . ?
C1A N2A C3A 109.61(17) . . ?
C1A N2A C5A 124.74(18) . . ?
C3A N2A C5A 125.64(18) . . ?
N1A C1A N2A 107.91(18) . . ?
N1A C1A Au1A 125.98(16) . . ?
N2A C1A Au1A 126.03(15) . . ?
C3A C2A N1A 107.10(18) . . ?
C3A C2A C6A 127.54(19) . . ?
N1A C2A C6A 125.35(18) . . ?
C2A C3A N2A 107.07(18) . . ?
O1A C6A O2A 125.06(19) . . ?
O1A C6A C2A 123.51(19) . . ?
O2A C6A C2A 111.43(18) . . ?

loop_
_geom_bond_atom_site_label_1
_geom_bond_atom_site_label_2
_geom_bond_distance
_geom_bond_site_symmetry_2
_geom_bond_publ_flag
Au1 C1 1.997(2) . ?
Au1 Cl3 2.2787(6) . ?
Au1 Cl2 2.2900(6) . ?
Au1 Cl1 2.3192(6) . ?
O1 C6 1.223(3) . ?
O2 C6 1.324(3) . ?
N1 C1 1.337(3) . ?
N1 C2 1.388(3) . ?
N1 C4 1.469(3) . ?
N2 C1 1.349(3) . ?
N2 C3 1.367(3) . ?
N2 C5 1.468(3) . ?
C2 C3 1.365(3) . ?
C2 C6 1.462(3) . ?
Au1A C1A 1.997(2) . ?
Au1A Cl3A 2.2764(6) . ?
Au1A Cl2A 2.2879(6) . ?
Au1A Cl1A 2.3155(6) . ?
O1A C6A 1.221(3) . ?
O2A C6A 1.321(3) . ?
N1A C1A 1.343(3) . ?
N1A C2A 1.393(3) . ?
N1A C4A 1.466(3) . ?
N2A C1A 1.345(3) . ?
N2A C3A 1.366(3) . ?
N2A C5A 1.465(3) . ?
C2A C3A 1.363(3) . ?
C2A C6A 1.469(3) . ?

loop_
_geom_torsion_atom_site_label_1
_geom_torsion_atom_site_label_2
_geom_torsion_atom_site_label_3
_geom_torsion_atom_site_label_4
_geom_torsion
_geom_torsion_site_symmetry_1
_geom_torsion_site_symmetry_2
_geom_torsion_site_symmetry_3
_geom_torsion_site_symmetry_4
_geom_torsion_publ_flag
C2 N1 C1 N2 -0.1(2) . . . . ?
C4 N1 C1 N2 177.4(2) . . . . ?
C2 N1 C1 Au1 178.49(15) . . . . ?
C4 N1 C1 Au1 -4.0(3) . . . . ?
C3 N2 C1 N1 -0.2(3) . . . . ?
C5 N2 C1 N1 179.4(2) . . . . ?
C3 N2 C1 Au1 -178.85(16) . . . . ?
C5 N2 C1 Au1 0.7(3) . . . . ?
C1 N1 C2 C3 0.4(2) . . . . ?
C4 N1 C2 C3 -177.1(2) . . . . ?
C1 N1 C2 C6 -176.6(2) . . . . ?
C4 N1 C2 C6 5.9(3) . . . . ?
N1 C2 C3 N2 -0.6(2) . . . . ?
C6 C2 C3 N2 176.4(2) . . . . ?
C1 N2 C3 C2 0.5(3) . . . . ?
C5 N2 C3 C2 -179.1(2) . . . . ?
C3 C2 C6 O1 -169.2(2) . . . . ?
N1 C2 C6 O1 7.3(4) . . . . ?
C3 C2 C6 O2 9.6(3) . . . . ?
N1 C2 C6 O2 -173.9(2) . . . . ?
C2A N1A C1A N2A 0.4(2) . . . . ?
C4A N1A C1A N2A -177.9(2) . . . . ?
C2A N1A C1A Au1A -176.51(15) . . . . ?
C4A N1A C1A Au1A 5.1(3) . . . . ?
C3A N2A C1A N1A -0.5(3) . . . . ?
C5A N2A C1A N1A 179.1(2) . . . . ?
C3A N2A C1A Au1A 176.42(16) . . . . ?
C5A N2A C1A Au1A -4.0(3) . . . . ?
C1A N1A C2A C3A -0.2(2) . . . . ?
C4A N1A C2A C3A 178.1(2) . . . . ?
C1A N1A C2A C6A -179.4(2) . . . . ?
C4A N1A C2A C6A -1.1(4) . . . . ?
N1A C2A C3A N2A -0.1(2) . . . . ?
C6A C2A C3A N2A 179.1(2) . . . . ?
C1A N2A C3A C2A 0.4(2) . . . . ?
C5A N2A C3A C2A -179.2(2) . . . . ?
C3A C2A C6A O1A -179.8(2) . . . . ?
N1A C2A C6A O1A -0.7(3) . . . . ?
C3A C2A C6A O2A 0.1(3) . . . . ?
N1A C2A C6A O2A 179.2(2) . . . . ?

loop_
_exptl_oxdiff_crystal_face_indexfrac_h
_exptl_oxdiff_crystal_face_indexfrac_k
_exptl_oxdiff_crystal_face_indexfrac_l
_exptl_oxdiff_crystal_face_x
_exptl_oxdiff_crystal_face_y
_exptl_oxdiff_crystal_face_z
-12.5901 -13.5654 -4.2989 0.0008 -0.0091 1.0000
4.8278 3.3220 15.5490 -0.1767 0.9546 -0.2399
-1.3915 0.4407 -14.8207 0.1821 -0.9826 -0.0376
-11.8454 -13.6778 -8.5580 0.1333 -0.2473 0.9597
-9.3882 -3.2599 11.4305 -0.6211 0.5888 0.5172
-6.4241 0.8372 14.3176 -0.7022 0.6661 0.2514
7.3422 0.3478 -13.6013 0.6847 -0.6494 -0.3309
-5.7821 -15.0963 -9.7123 0.5877 -0.0783 0.8053
-12.3309 -0.0935 7.5241 -0.8775 0.1151 0.4655
12.9160 1.3322 -6.7955 0.8372 -0.1097 -0.5357
12.2424 -0.0801 -7.6223 0.8827 -0.1158 -0.4554
8.5888 -6.8637 -1.3994 0.8788 0.4771 -0.0092
-8.5888 6.8637 1.3994 -0.8788 -0.4771 0.0092
14.0729 1.8542 1.1657 0.7264 0.3951 -0.5623
-12.8516 -1.2537 -5.2004 -0.6050 -0.6383 0.4760
14.2039 4.6524 5.5108 0.5120 0.5407 -0.6675
12.6778 0.9102 5.1537 0.6125 0.6461 -0.4554
-0.5678 -7.0386 9.8923 0.1219 0.9223 0.3668
-6.8866 -0.6969 -12.8874 -0.1274 -0.9693 0.2105
-10.3536 -0.2166 10.9574 -0.8198 0.3916 0.4177
9.4642 -1.1673 -11.8056 0.8514 -0.4066 -0.3313
12.6259 13.5116 4.0606 0.0086 -0.0022 -1.0000
